data_1541265
loop_
_publ_author_name
'Mueller, J.'
'Paetzold, P.'
'Englert, U.'
'Runsink, J.'

_publ_section_title
;
 Neue Wege zum Aza-nido-decaboran-Geruest
;
_journal_name_full 'Chemische Berichte'
_journal_page_first 97
_journal_page_last 102
_journal_volume 125
_journal_year 1992
_chemical_formula_sum 'B9 H11 N4'
_chemical_name_systematic '(N3) (N B9 H11)'
_space_group_IT_number 14
_symmetry_space_group_name_Hall '-P 2ybc'
_symmetry_space_group_name_H-M 'P 1 21/c 1'
_cell_angle_alpha 90
_cell_angle_beta 95.3
_cell_angle_gamma 90
_cell_formula_units_Z 4
_cell_length_a 8.318
_cell_length_b 5.951
_cell_length_c 19.265
_cell_volume 949.549
_citation_journal_id_ASTM CHBEAM
_cod_data_source_file Mueller_CHBEAM_1992_1525.cif
_cod_data_source_block H11B9N4
_cod_original_cell_volume 949.5485
_cod_original_formula_sum 'H11 B9 N4'
_cod_database_code 1541265

loop_
_symmetry_equiv_pos_as_xyz
x,y,z
-x,y+1/2,-z+1/2
-x,-y,-z
x,-y-1/2,z-1/2

loop_
_atom_site_label
_atom_site_type_symbol
_atom_site_fract_x
_atom_site_fract_y
_atom_site_fract_z
_atom_site_occupancy
_atom_site_U_iso_or_equiv
H1 H 0.036 0.077 0.3268 1 0.0
N1 N+1 0.3227 -0.0012 0.38547 1 0.0
B7 B 0.0834 0.248 0.44969 1 0.0
B8 B -0.0359 0.1958 0.372 1 0.0
N3 N 0.3526 0.1231 0.20296 1 0.0
H5 H 0.299 0.524 0.4714 1 0.0
H8 H 0.338 0.025 0.5011 1 0.0
H10 H -0.164 0.155 0.3664 1 0.0
N2 N-1 0.357 0.0156 0.25741 1 0.0
H3 H 0.299 0.53 0.3053 1 0.0
B3 B 0.2616 0.3895 0.43401 1 0.0
H2 H 0.042 0.059 0.4231 1 0.0
H7 H 0.375 -0.122 0.3836 1 0.0
B2 B 0.4085 0.2473 0.39343 1 0.0
B6 B 0.2889 0.1055 0.45249 1 0.0
N4 N 0.3552 0.205 0.15037 1 0.0
B4 B 0.0769 0.4352 0.37818 1 0.0
H11 H 0.033 0.29 0.2514 1 0.0
B1 B 0.2637 0.3969 0.33901 1 0.0
H6 H 0.023 0.597 0.3767 1 0.0
H9 H 0.033 0.275 0.5004 1 0.0
B9 B 0.0846 0.26 0.30538 1 0.0
H4 H 0.538 0.277 0.3964 1 0.0
B5 B 0.2936 0.1156 0.31813 1 0.0
